data_9010495
loop_
_publ_author_name
'Fischer, R. X.'
'Kahlenberg, V.'
'Lengauer, C. L.'
'Tillmanns, E.'

_publ_section_title
;
 Thermal behavior and structural transformation in the chabazite-type zeolite
 willhendersonite, KCaAl3Si3O12*5H2O
 Note: T = 373K
;
_journal_name_full 'American Mineralogist'
_journal_page_first 1317
_journal_page_last 1325
_journal_paper_doi 10.2138/am.2008.2745
_journal_volume 93
_journal_year 2008
_chemical_compound_source 'Mayen, Eifel district, Germany'
_chemical_formula_sum 'Al3 Ca0.987 H4.68 K1.537 O15.82 Si3'
_chemical_name_mineral Willhendersonite
_space_group_IT_number 2
_symmetry_space_group_name_Hall '-P 1'
_symmetry_space_group_name_H-M 'P -1'
_cell_angle_alpha 92.550
_cell_angle_beta 93.086
_cell_angle_gamma 90.519
_cell_formula_units_Z 2
_cell_length_a 9.205
_cell_length_b 9.231
_cell_length_c 9.442
_cell_volume 800.290
_database_code_amcsd 0004628
_diffrn_ambient_temperature 373
_exptl_crystal_density_diffrn 2.169
_cod_original_formula_sum 'K1.537 Ca.987 Al3 Si3 O15.82 H4.68'
_cod_database_code 9010495

loop_
_space_group_symop_operation_xyz
x,y,z
-x,-y,-z

loop_
_atom_site_label
_atom_site_fract_x
_atom_site_fract_y
_atom_site_fract_z
_atom_site_occupancy
_atom_site_U_iso_or_equiv
_atom_site_type_symbol
_atom_site_attached_hydrogens
K1 0.47810 0.97400 0.48320 0.42700 0.06400 K 0
K2 0.49280 0.55760 0.14000 1.00000 0.09600 K 0
K3 0.49100 0.54600 0.04700 0.11000 0.11000 K 0
Ca 0.20480 0.20780 0.21200 0.98700 0.02010 Ca 0
Al12a 0.34630 0.09650 0.85250 1.00000 0.01520 Al 0
Al12b 0.89240 0.31090 0.09210 1.00000 0.01560 Al 0
Al12c 0.08950 0.84700 0.34300 1.00000 0.01530 Al 0
Si11a 0.31170 0.89990 0.11100 1.00000 0.01540 Si 0
Si11b 0.11140 0.34840 0.85650 1.00000 0.01490 Si 0
Si11c 0.85090 0.10250 0.33980 1.00000 0.01470 Si 0
O11 0.75170 0.23620 0.98420 1.00000 0.02340 O 0
O12 0.69240 0.05550 0.26490 1.00000 0.02030 O 0
O13 0.97380 0.31510 0.74420 1.00000 0.01930 O 0
O21 0.15780 0.51690 0.85020 1.00000 0.02280 O 0
O22 0.47250 0.86160 0.17230 1.00000 0.02390 O 0
O23 0.82450 0.18660 0.49190 1.00000 0.02110 O 0
O31 0.25260 0.25430 0.81960 1.00000 0.01930 O 0
O32 0.94170 0.20560 0.23860 1.00000 0.02030 O 0
O33 0.78840 0.05590 0.75620 1.00000 0.02170 O 0
O41 0.06330 0.31100 0.01620 1.00000 0.02140 O 0
O42 0.31220 0.05090 0.02670 1.00000 0.02270 O 0
O43 0.06140 0.04500 0.63400 1.00000 0.02010 O 0
Wat1 0.22810 0.46600 0.27730 1.00000 0.05400 O 2
Wat2 0.46750 0.25780 0.25070 1.00000 0.05500 O 2
Wat3 0.23980 0.20940 0.47270 1.00000 0.04800 O 2
Wat4 0.29570 0.53820 0.58740 0.82000 0.09100 O 2

loop_
_cod_changelog_entry_id
_cod_changelog_entry_author
_cod_changelog_entry_date
_cod_changelog_entry_text
1
;cod-tools version 3.8.0
Id: cif_guess_AMCSD_atom_types 9581 2023-05-17 12:35:41Z saulius
;
2023-05-18T11:41:00+03:00
;Derived atom types and hydrogen counts
from atom names that follow the AMCSD naming convention
(Wat == water, O-H == hydroxyl).
;

loop_
_cod_related_entry_id
_cod_related_entry_database
_cod_related_entry_code
1 AMCSD 0004628
